data_4118608
loop_
_publ_author_name
'Sarah Yunmi Lee'
'Jaclyn M. Murphy'
'Atsushi Ukai'
'Gregory C. Fu'

_publ_section_title
;
 Nonenzymatic Dynamic Kinetic Resolution of Secondary Alcohols via
 Enantioselective Acylation: Synthetic and Mechanistic Studies
;
_journal_name_full 'Journal of the American Chemical Society'
_journal_page_first 15149
_journal_page_last 15153
_journal_paper_doi 10.1021/ja307425g
_journal_volume 134
_journal_year 2012
_chemical_formula_moiety '0.95*[C39 H28 O4 Ru] + 0.05*[C37 H25 O2 Cl Ru]'
_chemical_formula_sum 'C38.91 H27.86 Cl0.05 O3.91 Ru'
_chemical_formula_weight 660.56
_chemical_name_systematic
; 
 ? 
;
_space_group_IT_number 14
_symmetry_cell_setting monoclinic
_symmetry_space_group_name_Hall '-P 2ybc'
_symmetry_space_group_name_H-M 'P 1 21/c 1'
_atom_sites_solution_hydrogens geom
_atom_sites_solution_primary direct
_atom_sites_solution_secondary difmap
_audit_creation_method SHELXL-97
_cell_angle_alpha 90.00
_cell_angle_beta 104.8110(10)
_cell_angle_gamma 90.00
_cell_formula_units_Z 4
_cell_length_a 19.5003(10)
_cell_length_b 10.5810(5)
_cell_length_c 14.9192(8)
_cell_measurement_reflns_used 9524
_cell_measurement_temperature 100(2)
_cell_measurement_theta_max 30.51
_cell_measurement_theta_min 2.21
_cell_volume 2976.0(3)
_computing_cell_refinement 'SAINT 7.46A (Bruker-AXS, 2010)'
_computing_data_collection 'APEX2 v2010.7.0 (Bruker-AXS, 2010)'
_computing_data_reduction 'SAINT 7.46A (Bruker-AXS, 2010)'
_computing_molecular_graphics 'Bruker SHELXTL'
_computing_publication_material 'Bruker SHELXTL'
_computing_structure_refinement 'SHELXL-97 (Sheldrick, 2008)'
_computing_structure_solution 'SHELXS-97 (Sheldrick, 2008)'
_diffrn_ambient_temperature 100(2)
_diffrn_detector_area_resol_mean 8.3
_diffrn_measured_fraction_theta_full 1.000
_diffrn_measured_fraction_theta_max 1.000
_diffrn_measurement_device_type 'Bruker Smart APEX2 CCD'
_diffrn_measurement_method '\f and \w scans'
_diffrn_radiation_monochromator 'Incoatech ImuS multilayer optics'
_diffrn_radiation_source 'ImuS micro-focus sealed tube'
_diffrn_radiation_type MoK\a
_diffrn_radiation_wavelength 0.71073
_diffrn_reflns_av_R_equivalents 0.0289
_diffrn_reflns_av_sigmaI/netI 0.0116
_diffrn_reflns_limit_h_max 27
_diffrn_reflns_limit_h_min -27
_diffrn_reflns_limit_k_max 14
_diffrn_reflns_limit_k_min -14
_diffrn_reflns_limit_l_max 20
_diffrn_reflns_limit_l_min -20
_diffrn_reflns_number 116985
_diffrn_reflns_theta_full 29.94
_diffrn_reflns_theta_max 29.94
_diffrn_reflns_theta_min 2.16
_exptl_absorpt_coefficient_mu 0.573
_exptl_absorpt_correction_T_max 0.9556
_exptl_absorpt_correction_T_min 0.7825
_exptl_absorpt_correction_type multi-scan
_exptl_absorpt_process_details 'SADABS (Sheldrick, 2009)'
_exptl_crystal_colour yellow
_exptl_crystal_density_diffrn 1.474
_exptl_crystal_description 'flat needle'
_exptl_crystal_F_000 1349
_exptl_crystal_size_max 0.45
_exptl_crystal_size_mid 0.20
_exptl_crystal_size_min 0.08
_refine_diff_density_max 0.455
_refine_diff_density_min -0.642
_refine_diff_density_rms 0.057
_refine_ls_extinction_method none
_refine_ls_goodness_of_fit_ref 1.057
_refine_ls_hydrogen_treatment constr
_refine_ls_matrix_type full
_refine_ls_number_parameters 426
_refine_ls_number_reflns 8640
_refine_ls_number_restraints 110
_refine_ls_restrained_S_all 1.053
_refine_ls_R_factor_all 0.0234
_refine_ls_R_factor_gt 0.0212
_refine_ls_shift/su_max 0.003
_refine_ls_shift/su_mean 0.000
_refine_ls_structure_factor_coef Fsqd
_refine_ls_weighting_details 'calc w=1/[\s^2^(Fo^2^)+(0.0242P)^2^+2.1864P] where P=(Fo^2^+2Fc^2^)/3'
_refine_ls_weighting_scheme calc
_refine_ls_wR_factor_gt 0.0548
_refine_ls_wR_factor_ref 0.0564
_reflns_number_gt 8036
_reflns_number_total 8640
_reflns_threshold_expression >2sigma(I)
_cod_data_source_file ja307425g_si_002.cif
_cod_data_source_block x11159
_cod_database_code 4118608

loop_
_symmetry_equiv_pos_as_xyz
'x, y, z'
'-x, y+1/2, -z+1/2'
'-x, -y, -z'
'x, -y-1/2, z-1/2'

loop_
_atom_site_label
_atom_site_type_symbol
_atom_site_fract_x
_atom_site_fract_y
_atom_site_fract_z
_atom_site_U_iso_or_equiv
_atom_site_adp_type
_atom_site_occupancy
_atom_site_symmetry_multiplicity
_atom_site_calc_flag
_atom_site_refinement_flags
_atom_site_disorder_assembly
_atom_site_disorder_group
Ru1 Ru 0.259864(5) 0.641880(8) 0.407087(6) 0.01154(3) Uani 1 1 d DU . .
C1 C 0.20318(6) 0.69592(11) 0.51822(7) 0.01262(19) Uani 1 1 d . A .
C11 C 0.12951(6) 0.67025(11) 0.52271(8) 0.0141(2) Uani 1 1 d . . .
C12 C 0.11843(7) 0.64417(12) 0.60959(9) 0.0183(2) Uani 1 1 d . A .
H12 H 0.1579 0.6347 0.6618 0.022 Uiso 1 1 calc R . .
C13 C 0.04983(7) 0.63186(13) 0.62026(11) 0.0232(3) Uani 1 1 d . . .
H13 H 0.0426 0.6147 0.6797 0.028 Uiso 1 1 calc R A .
C14 C -0.00787(7) 0.64463(12) 0.54407(11) 0.0243(3) Uani 1 1 d . A .
H14 H -0.0547 0.6359 0.5512 0.029 Uiso 1 1 calc R . .
C15 C 0.00270(7) 0.67021(12) 0.45741(10) 0.0223(3) Uani 1 1 d . . .
H15 H -0.0370 0.6787 0.4053 0.027 Uiso 1 1 calc R A .
C16 C 0.07105(6) 0.68350(12) 0.44625(9) 0.0176(2) Uani 1 1 d . A .
H16 H 0.0780 0.7015 0.3868 0.021 Uiso 1 1 calc R . .
C2 C 0.26374(6) 0.61920(11) 0.55733(8) 0.01224(19) Uani 1 1 d . A .
C21 C 0.26241(6) 0.49277(11) 0.59974(8) 0.01272(19) Uani 1 1 d . . .
C22 C 0.30647(6) 0.46423(11) 0.68717(8) 0.0155(2) Uani 1 1 d . A .
H22 H 0.3378 0.5266 0.7206 0.019 Uiso 1 1 calc R . .
C23 C 0.30447(7) 0.34444(12) 0.72539(9) 0.0185(2) Uani 1 1 d . . .
H23 H 0.3345 0.3257 0.7848 0.022 Uiso 1 1 calc R A .
C24 C 0.25899(7) 0.25246(12) 0.67738(9) 0.0191(2) Uani 1 1 d . A .
H24 H 0.2580 0.1709 0.7037 0.023 Uiso 1 1 calc R . .
C25 C 0.21484(7) 0.28014(12) 0.59042(9) 0.0190(2) Uani 1 1 d . . .
H25 H 0.1835 0.2175 0.5574 0.023 Uiso 1 1 calc R A .
C26 C 0.21660(6) 0.39920(12) 0.55198(8) 0.0162(2) Uani 1 1 d . A .
H26 H 0.1864 0.4174 0.4926 0.019 Uiso 1 1 calc R . .
C3 C 0.32656(6) 0.68793(11) 0.54768(8) 0.01252(19) Uani 1 1 d . A .
C31 C 0.40130(6) 0.65677(11) 0.59595(8) 0.0140(2) Uani 1 1 d . . .
C32 C 0.43912(6) 0.74249(12) 0.66137(8) 0.0182(2) Uani 1 1 d . A .
H32 H 0.4185 0.8218 0.6691 0.022 Uiso 1 1 calc R . .
C33 C 0.50664(7) 0.71311(14) 0.71545(9) 0.0233(3) Uani 1 1 d . . .
H33 H 0.5316 0.7720 0.7600 0.028 Uiso 1 1 calc R A .
C34 C 0.53755(7) 0.59806(15) 0.70438(10) 0.0246(3) Uani 1 1 d . A .
H34 H 0.5833 0.5775 0.7419 0.029 Uiso 1 1 calc R . .
C35 C 0.50125(7) 0.51327(14) 0.63820(10) 0.0246(3) Uani 1 1 d . . .
H35 H 0.5227 0.4352 0.6294 0.030 Uiso 1 1 calc R A .
C36 C 0.43326(7) 0.54215(13) 0.58447(9) 0.0204(2) Uani 1 1 d . A .
H36 H 0.4086 0.4832 0.5397 0.024 Uiso 1 1 calc R . .
C4 C 0.30259(6) 0.80423(11) 0.50068(7) 0.01265(19) Uani 1 1 d . A .
C41 C 0.34616(6) 0.91430(11) 0.48745(8) 0.0144(2) Uani 1 1 d . . .
C42 C 0.33632(7) 1.02693(12) 0.53161(9) 0.0181(2) Uani 1 1 d . A .
H42 H 0.3039 1.0295 0.5695 0.022 Uiso 1 1 calc R . .
C43 C 0.37371(7) 1.13527(12) 0.52048(10) 0.0219(3) Uani 1 1 d . . .
H43 H 0.3671 1.2113 0.5511 0.026 Uiso 1 1 calc R A .
C44 C 0.42075(7) 1.13236(13) 0.46462(10) 0.0223(3) Uani 1 1 d . A .
H44 H 0.4458 1.2066 0.4563 0.027 Uiso 1 1 calc R . .
C45 C 0.43107(7) 1.02075(13) 0.42104(9) 0.0205(2) Uani 1 1 d . . .
H45 H 0.4633 1.0188 0.3829 0.025 Uiso 1 1 calc R A .
C46 C 0.39442(6) 0.91150(12) 0.43282(8) 0.0170(2) Uani 1 1 d . A .
H46 H 0.4023 0.8351 0.4036 0.020 Uiso 1 1 calc R . .
C5 C 0.22601(6) 0.80810(11) 0.47938(8) 0.01265(19) Uani 1 1 d . A .
C51 C 0.18093(6) 0.91557(11) 0.43536(8) 0.0138(2) Uani 1 1 d . . .
C52 C 0.18975(7) 0.97177(12) 0.35444(8) 0.0182(2) Uani 1 1 d . A .
H52 H 0.2251 0.9406 0.3267 0.022 Uiso 1 1 calc R . .
C53 C 0.14740(7) 1.07280(13) 0.31391(9) 0.0225(2) Uani 1 1 d . . .
H53 H 0.1541 1.1105 0.2590 0.027 Uiso 1 1 calc R A .
C54 C 0.09542(7) 1.11841(13) 0.35385(10) 0.0223(3) Uani 1 1 d . A .
H54 H 0.0658 1.1863 0.3256 0.027 Uiso 1 1 calc R . .
C55 C 0.08681(7) 1.06454(12) 0.43525(9) 0.0196(2) Uani 1 1 d . . .
H55 H 0.0516 1.0964 0.4630 0.024 Uiso 1 1 calc R A .
C56 C 0.12958(6) 0.96425(11) 0.47630(8) 0.0161(2) Uani 1 1 d . A .
H56 H 0.1239 0.9287 0.5324 0.019 Uiso 1 1 calc R . .
C8 C 0.30193(7) 0.48514(12) 0.39018(8) 0.0187(2) Uani 1 1 d D A .
O3 O 0.32706(6) 0.39003(10) 0.38304(7) 0.0288(2) Uani 1 1 d D . .
O1 O 0.16381(6) 0.56993(14) 0.33147(8) 0.0221(3) Uani 0.953(2) 1 d PU A 1
C6 C 0.15565(8) 0.52695(14) 0.24812(9) 0.0196(3) Uani 0.953(2) 1 d PU A 1
O2 O 0.20068(5) 0.52998(10) 0.20413(7) 0.0230(2) Uani 0.953(2) 1 d PU A 1
C7 C 0.08389(9) 0.4676(2) 0.20829(12) 0.0398(5) Uani 0.953(2) 1 d PU A 1
H7A H 0.0616 0.5068 0.1484 0.060 Uiso 0.953(2) 1 calc PR A 1
H7B H 0.0538 0.4808 0.2510 0.060 Uiso 0.953(2) 1 calc PR A 1
H7C H 0.0897 0.3768 0.1996 0.060 Uiso 0.953(2) 1 calc PR A 1
C9A C 0.1735(14) 0.605(3) 0.311(2) 0.022(5) Uani 0.047(2) 1 d PDU A 2
O4A O 0.1230(11) 0.574(3) 0.2537(16) 0.042(6) Uani 0.047(2) 1 d PDU A 2
C9 C 0.28494(9) 0.70304(14) 0.30042(13) 0.0179(3) Uani 0.953(2) 1 d PDU A 1
O4 O 0.30456(7) 0.74297(14) 0.24092(11) 0.0273(3) Uani 0.953(2) 1 d PDU A 1
Cl1A Cl 0.3017(5) 0.7011(10) 0.2694(7) 0.026(2) Uani 0.047(2) 1 d PU A 2

loop_
_atom_site_aniso_label
_atom_site_aniso_U_11
_atom_site_aniso_U_22
_atom_site_aniso_U_33
_atom_site_aniso_U_23
_atom_site_aniso_U_13
_atom_site_aniso_U_12
Ru1 0.01296(5) 0.01187(5) 0.01018(4) 0.00053(3) 0.00370(3) 0.00117(3)
C1 0.0129(5) 0.0138(5) 0.0116(4) 0.0003(4) 0.0039(4) 0.0010(4)
C11 0.0130(5) 0.0116(5) 0.0185(5) -0.0002(4) 0.0052(4) 0.0008(4)
C12 0.0178(5) 0.0182(6) 0.0208(6) 0.0015(4) 0.0080(4) 0.0009(4)
C13 0.0222(6) 0.0204(6) 0.0320(7) 0.0014(5) 0.0161(5) 0.0006(5)
C14 0.0158(6) 0.0170(6) 0.0429(8) -0.0031(5) 0.0129(5) 0.0001(4)
C15 0.0134(5) 0.0164(6) 0.0345(7) -0.0035(5) 0.0017(5) 0.0017(4)
C16 0.0157(5) 0.0149(5) 0.0212(5) -0.0012(4) 0.0025(4) 0.0022(4)
C2 0.0131(5) 0.0133(5) 0.0102(4) 0.0013(4) 0.0028(4) 0.0005(4)
C21 0.0129(5) 0.0125(5) 0.0134(5) 0.0007(4) 0.0045(4) 0.0010(4)
C22 0.0168(5) 0.0142(5) 0.0146(5) 0.0005(4) 0.0022(4) -0.0013(4)
C23 0.0212(6) 0.0174(6) 0.0157(5) 0.0036(4) 0.0023(4) 0.0006(4)
C24 0.0230(6) 0.0144(5) 0.0206(5) 0.0033(4) 0.0067(5) -0.0003(4)
C25 0.0203(6) 0.0154(5) 0.0208(6) -0.0010(4) 0.0043(4) -0.0041(4)
C26 0.0158(5) 0.0167(5) 0.0152(5) 0.0006(4) 0.0021(4) -0.0014(4)
C3 0.0128(5) 0.0131(5) 0.0117(4) 0.0001(4) 0.0031(4) 0.0002(4)
C31 0.0122(5) 0.0168(5) 0.0134(5) 0.0024(4) 0.0038(4) 0.0006(4)
C32 0.0159(5) 0.0199(6) 0.0182(5) 0.0002(4) 0.0035(4) -0.0010(4)
C33 0.0168(6) 0.0302(7) 0.0203(6) -0.0002(5) 0.0000(4) -0.0038(5)
C34 0.0136(5) 0.0356(8) 0.0229(6) 0.0070(5) 0.0017(4) 0.0028(5)
C35 0.0188(6) 0.0268(7) 0.0272(6) 0.0038(5) 0.0039(5) 0.0085(5)
C36 0.0175(5) 0.0197(6) 0.0222(6) -0.0010(5) 0.0020(4) 0.0033(4)
C4 0.0142(5) 0.0126(5) 0.0113(4) -0.0003(4) 0.0035(4) -0.0001(4)
C41 0.0139(5) 0.0141(5) 0.0140(5) 0.0027(4) 0.0017(4) -0.0007(4)
C42 0.0195(5) 0.0155(5) 0.0188(5) 0.0004(4) 0.0039(4) -0.0008(4)
C43 0.0223(6) 0.0147(6) 0.0259(6) 0.0014(5) 0.0011(5) -0.0018(5)
C44 0.0177(6) 0.0192(6) 0.0266(6) 0.0078(5) -0.0007(5) -0.0042(5)
C45 0.0145(5) 0.0253(6) 0.0206(6) 0.0071(5) 0.0024(4) -0.0025(5)
C46 0.0142(5) 0.0192(6) 0.0171(5) 0.0023(4) 0.0031(4) 0.0000(4)
C5 0.0142(5) 0.0121(5) 0.0118(4) 0.0000(4) 0.0037(4) 0.0010(4)
C51 0.0145(5) 0.0123(5) 0.0136(5) 0.0001(4) 0.0017(4) 0.0008(4)
C52 0.0196(5) 0.0186(6) 0.0171(5) 0.0032(4) 0.0059(4) 0.0042(4)
C53 0.0265(6) 0.0205(6) 0.0201(6) 0.0069(5) 0.0055(5) 0.0051(5)
C54 0.0237(6) 0.0174(6) 0.0237(6) 0.0037(5) 0.0022(5) 0.0066(5)
C55 0.0192(5) 0.0167(5) 0.0224(6) -0.0014(4) 0.0043(4) 0.0052(4)
C56 0.0179(5) 0.0143(5) 0.0158(5) -0.0009(4) 0.0039(4) 0.0014(4)
C8 0.0233(6) 0.0203(6) 0.0123(5) -0.0002(4) 0.0041(4) 0.0024(5)
O3 0.0386(6) 0.0224(5) 0.0235(5) -0.0031(4) 0.0045(4) 0.0122(4)
O1 0.0158(5) 0.0327(8) 0.0175(5) -0.0085(5) 0.0035(4) -0.0043(4)
C6 0.0191(6) 0.0214(6) 0.0159(6) -0.0035(5) 0.0003(5) 0.0005(5)
O2 0.0242(5) 0.0280(5) 0.0171(4) -0.0064(4) 0.0056(4) -0.0006(4)
C7 0.0246(7) 0.0656(13) 0.0268(8) -0.0182(8) 0.0024(6) -0.0148(8)
C9A 0.022(7) 0.014(11) 0.028(12) 0.001(9) 0.002(5) -0.006(8)
O4A 0.016(9) 0.062(14) 0.041(11) 0.004(11) -0.004(6) -0.006(10)
C9 0.0227(7) 0.0145(6) 0.0161(7) -0.0015(5) 0.0043(6) -0.0004(5)
O4 0.0392(7) 0.0262(7) 0.0199(6) 0.0002(5) 0.0138(5) -0.0074(5)
Cl1A 0.042(5) 0.025(5) 0.017(4) 0.003(3) 0.020(3) -0.007(3)

loop_
_atom_type_symbol
_atom_type_description
_atom_type_scat_dispersion_real
_atom_type_scat_dispersion_imag
_atom_type_scat_source
C C 0.0033 0.0016 'International Tables Vol C Tables 4.2.6.8 and 6.1.1.4'
H H 0.0000 0.0000 'International Tables Vol C Tables 4.2.6.8 and 6.1.1.4'
O O 0.0106 0.0060 'International Tables Vol C Tables 4.2.6.8 and 6.1.1.4'
Cl Cl 0.1484 0.1585 'International Tables Vol C Tables 4.2.6.8 and 6.1.1.4'
Ru Ru -1.2594 0.8363 'International Tables Vol C Tables 4.2.6.8 and 6.1.1.4'

loop_
_geom_angle_atom_site_label_1
_geom_angle_atom_site_label_2
_geom_angle_atom_site_label_3
_geom_angle
C9 Ru1 C8 88.49(6)
C9 Ru1 C9A 79.0(12)
C8 Ru1 C9A 92.8(12)
C9 Ru1 O1 93.43(6)
C8 Ru1 O1 88.15(5)
C9A Ru1 O1 15.3(11)
C9 Ru1 C3 120.25(5)
C8 Ru1 C3 98.56(5)
C9A Ru1 C3 157.6(13)
O1 Ru1 C3 145.65(5)
C9 Ru1 C4 97.30(5)
C8 Ru1 C4 130.58(5)
C9A Ru1 C4 136.5(11)
O1 Ru1 C4 139.83(5)
C3 Ru1 C4 37.54(4)
C9 Ru1 C2 158.26(5)
C8 Ru1 C2 97.74(5)
C9A Ru1 C2 121.2(12)
O1 Ru1 C2 107.52(5)
C3 Ru1 C2 38.32(4)
C4 Ru1 C2 62.92(4)
C9 Ru1 C5 107.84(5)
C8 Ru1 C5 159.77(5)
C9A Ru1 C5 101.8(12)
O1 Ru1 C5 102.32(5)
C3 Ru1 C5 63.15(4)
C4 Ru1 C5 37.61(4)
C2 Ru1 C5 62.74(4)
C9 Ru1 C1 143.10(5)
C8 Ru1 C1 128.38(5)
C9A Ru1 C1 95.6(13)
O1 Ru1 C1 87.10(4)
C3 Ru1 C1 62.33(4)
C4 Ru1 C1 61.80(4)
C2 Ru1 C1 36.80(4)
C5 Ru1 C1 37.01(4)
C9 Ru1 Cl1A 6.4(3)
C8 Ru1 Cl1A 82.3(3)
C9A Ru1 Cl1A 81.1(12)
O1 Ru1 Cl1A 94.9(2)
C3 Ru1 Cl1A 119.4(2)
C4 Ru1 Cl1A 100.0(2)
C2 Ru1 Cl1A 157.6(2)
C5 Ru1 Cl1A 113.5(3)
C1 Ru1 Cl1A 149.4(3)
C2 C1 C5 108.92(10)
C2 C1 C11 125.99(10)
C5 C1 C11 124.95(10)
C2 C1 Ru1 69.63(6)
C5 C1 Ru1 70.01(6)
C11 C1 Ru1 129.88(8)
C12 C11 C16 119.35(11)
C12 C11 C1 117.45(11)
C16 C11 C1 122.88(11)
C13 C12 C11 120.40(12)
C13 C12 H12 119.8
C11 C12 H12 119.8
C14 C13 C12 119.93(13)
C14 C13 H13 120.0
C12 C13 H13 120.0
C13 C14 C15 120.03(12)
C13 C14 H14 120.0
C15 C14 H14 120.0
C14 C15 C16 120.42(12)
C14 C15 H15 119.8
C16 C15 H15 119.8
C15 C16 C11 119.88(12)
C15 C16 H16 120.1
C11 C16 H16 120.1
C1 C2 C3 107.63(10)
C1 C2 C21 125.73(10)
C3 C2 C21 126.64(10)
C1 C2 Ru1 73.57(6)
C3 C2 Ru1 70.28(6)
C21 C2 Ru1 121.64(8)
C22 C21 C26 118.79(11)
C22 C21 C2 121.26(10)
C26 C21 C2 119.95(10)
C23 C22 C21 120.18(11)
C23 C22 H22 119.9
C21 C22 H22 119.9
C24 C23 C22 120.52(11)
C24 C23 H23 119.7
C22 C23 H23 119.7
C23 C24 C25 119.68(11)
C23 C24 H24 120.2
C25 C24 H24 120.2
C26 C25 C24 120.08(11)
C26 C25 H25 120.0
C24 C25 H25 120.0
C25 C26 C21 120.75(11)
C25 C26 H26 119.6
C21 C26 H26 119.6
C4 C3 C2 107.35(9)
C4 C3 C31 125.67(10)
C2 C3 C31 125.69(10)
C4 C3 Ru1 71.79(6)
C2 C3 Ru1 71.40(6)
C31 C3 Ru1 132.30(8)
C36 C31 C32 118.56(11)
C36 C31 C3 123.13(11)
C32 C31 C3 118.10(11)
C33 C32 C31 120.80(12)
C33 C32 H32 119.6
C31 C32 H32 119.6
C34 C33 C32 120.17(13)
C34 C33 H33 119.9
C32 C33 H33 119.9
C33 C34 C35 119.63(12)
C33 C34 H34 120.2
C35 C34 H34 120.2
C34 C35 C36 120.26(13)
C34 C35 H35 119.9
C36 C35 H35 119.9
C31 C36 C35 120.56(12)
C31 C36 H36 119.7
C35 C36 H36 119.7
C3 C4 C5 108.72(10)
C3 C4 C41 127.75(10)
C5 C4 C41 122.87(10)
C3 C4 Ru1 70.67(6)
C5 C4 Ru1 71.67(6)
C41 C4 Ru1 130.88(8)
C46 C41 C42 119.20(11)
C46 C41 C4 123.78(11)
C42 C41 C4 117.00(10)
C43 C42 C41 120.46(12)
C43 C42 H42 119.8
C41 C42 H42 119.8
C44 C43 C42 120.01(12)
C44 C43 H43 120.0
C42 C43 H43 120.0
C45 C44 C43 119.83(12)
C45 C44 H44 120.1
C43 C44 H44 120.1
C44 C45 C46 120.43(12)
C44 C45 H45 119.8
C46 C45 H45 119.8
C45 C46 C41 120.06(12)
C45 C46 H46 120.0
C41 C46 H46 120.0
C1 C5 C4 107.24(10)
C1 C5 C51 126.91(10)
C4 C5 C51 125.50(10)
C1 C5 Ru1 72.98(6)
C4 C5 Ru1 70.72(6)
C51 C5 Ru1 126.90(8)
C52 C51 C56 118.79(11)
C52 C51 C5 121.30(10)
C56 C51 C5 119.90(10)
C53 C52 C51 120.86(12)
C53 C52 H52 119.6
C51 C52 H52 119.6
C54 C53 C52 119.89(12)
C54 C53 H53 120.1
C52 C53 H53 120.1
C53 C54 C55 119.83(12)
C53 C54 H54 120.1
C55 C54 H54 120.1
C54 C55 C56 120.31(12)
C54 C55 H55 119.8
C56 C55 H55 119.8
C55 C56 C51 120.30(11)
C55 C56 H56 119.8
C51 C56 H56 119.8
O3 C8 Ru1 177.64(11)
C6 O1 Ru1 121.65(10)
O2 C6 O1 125.23(14)
O2 C6 C7 121.31(13)
O1 C6 C7 113.45(14)
O4A C9A Ru1 175(3)
O4 C9 Ru1 174.81(14)

loop_
_geom_bond_atom_site_label_1
_geom_bond_atom_site_label_2
_geom_bond_distance
Ru1 C9 1.894(2)
Ru1 C8 1.8955(13)
Ru1 C9A 1.953(14)
Ru1 O1 2.0689(11)
Ru1 C3 2.2213(11)
Ru1 C4 2.2360(11)
Ru1 C2 2.2363(11)
Ru1 C5 2.2487(11)
Ru1 C1 2.2880(11)
Ru1 Cl1A 2.477(11)
C1 C2 1.4290(15)
C1 C5 1.4403(16)
C1 C11 1.4802(15)
C11 C12 1.3950(17)
C11 C16 1.3984(16)
C12 C13 1.3932(17)
C12 H12 0.9500
C13 C14 1.387(2)
C13 H13 0.9500
C14 C15 1.387(2)
C14 H14 0.9500
C15 C16 1.3919(17)
C15 H15 0.9500
C16 H16 0.9500
C2 C3 1.4630(15)
C2 C21 1.4830(16)
C21 C22 1.3992(16)
C21 C26 1.4002(16)
C22 C23 1.3945(16)
C22 H22 0.9500
C23 C24 1.3864(18)
C23 H23 0.9500
C24 C25 1.3925(17)
C24 H24 0.9500
C25 C26 1.3882(17)
C25 H25 0.9500
C26 H26 0.9500
C3 C4 1.4342(16)
C3 C31 1.4882(16)
C31 C36 1.3941(17)
C31 C32 1.3968(17)
C32 C33 1.3922(17)
C32 H32 0.9500
C33 C34 1.387(2)
C33 H33 0.9500
C34 C35 1.387(2)
C34 H34 0.9500
C35 C36 1.3965(18)
C35 H35 0.9500
C36 H36 0.9500
C4 C5 1.4459(15)
C4 C41 1.4841(16)
C41 C46 1.3939(16)
C41 C42 1.3984(17)
C42 C43 1.3912(17)
C42 H42 0.9500
C43 C44 1.389(2)
C43 H43 0.9500
C44 C45 1.387(2)
C44 H44 0.9500
C45 C46 1.3936(17)
C45 H45 0.9500
C46 H46 0.9500
C5 C51 1.4839(16)
C51 C52 1.3953(16)
C51 C56 1.3977(16)
C52 C53 1.3910(17)
C52 H52 0.9500
C53 C54 1.3871(19)
C53 H53 0.9500
C54 C55 1.3900(19)
C54 H54 0.9500
C55 C56 1.3913(17)
C55 H55 0.9500
C56 H56 0.9500
C8 O3 1.1362(16)
O1 C6 1.2951(17)
C6 O2 1.2237(18)
C6 C7 1.510(2)
C7 H7A 0.9800
C7 H7B 0.9800
C7 H7C 0.9800
C9A O4A 1.171(15)
C9 O4 1.134(3)
